data_1574114
loop_
_publ_author_name
'Zhang, Hong-Jin'
'Chen, Zong-Ren'
'Xu, Ji-Tong'
'Ye, Jia-Wen'
'Chen, Ling'
'Chen, Xiao-Ming'

_publ_section_title
;
 CO2-enhanced TADF of an ultra-stable Cu(i) cluster via guest--host \p--\p
 interaction
;
_journal_issue 16
_journal_name_full 'Chemical Science'
_journal_page_first 6872
_journal_page_last 6878
_journal_paper_doi 10.1039/D4SC07949C
_journal_volume 16
_journal_year 2025
_chemical_formula_moiety 'C36 H28 Cu I O P2, 2(C2 H3 N)'
_chemical_formula_sum 'C40 H34 Cu I N2 O P2'
_chemical_formula_weight 811.07
_space_group_crystal_system monoclinic
_space_group_IT_number 14
_space_group_name_Hall '-P 2yn'
_space_group_name_H-M_alt 'P 1 21/n 1'
_atom_sites_solution_hydrogens geom
_atom_sites_solution_primary dual
_audit_creation_date 2024-09-18
_audit_creation_method
;
Olex2 1.5
(compiled 2024.02.16 svn.r378c4104 for OlexSys, GUI svn.r6928)
;
_audit_update_record
;
2024-10-24 deposited with the CCDC.	2025-03-10 downloaded from the CCDC.
;
_cell_angle_alpha 90
_cell_angle_beta 116.536(4)
_cell_angle_gamma 90
_cell_formula_units_Z 4
_cell_length_a 13.3463(5)
_cell_length_b 20.2060(4)
_cell_length_c 14.7519(5)
_cell_measurement_reflns_used 16813
_cell_measurement_temperature 150.00(11)
_cell_measurement_theta_max 77.4510
_cell_measurement_theta_min 3.9770
_cell_volume 3559.1(2)
_computing_cell_refinement 'CrysAlisPro 1.171.41.122a (Rigaku OD, 2021)'
_computing_data_collection 'CrysAlisPro 1.171.41.122a (Rigaku OD, 2021)'
_computing_data_reduction 'CrysAlisPro 1.171.41.122a (Rigaku OD, 2021)'
_computing_molecular_graphics 'Olex2 1.5 (Dolomanov et al., 2009)'
_computing_publication_material 'Olex2 1.5 (Dolomanov et al., 2009)'
_computing_structure_refinement 'SHELXL 2018/3 (Sheldrick, 2015)'
_computing_structure_solution 'SHELXT 2018/2 (Sheldrick, 2018)'
_diffrn_ambient_environment N~2~
_diffrn_ambient_temperature 150.00(11)
_diffrn_detector 'Hybrid Pixel Array Detector'
_diffrn_detector_area_resol_mean 10.0000
_diffrn_detector_type HyPix
_diffrn_measured_fraction_theta_full 0.974
_diffrn_measured_fraction_theta_max 0.974
_diffrn_measurement_details
;
List of Runs (angles in degrees, time in seconds):

  # Type    Start    End  Width  t~exp~   \w     \q     \k     \f   Frames
#--------------------------------------------------------------------------
  1  \w     96.00 123.00   0.50    1.12    --  108.40  57.00 -90.00   54
  2  \w    137.00 170.00   0.50    1.12    --  108.40  57.00 -90.00   66
  3  \w     90.00 155.00   0.50    1.12    --  108.40 134.00-172.00  130
  4  \w    101.00 170.00   0.50    1.12    --  108.40  38.00-180.00  138
  5  \w    -25.00  20.00   0.50    0.28    --  -50.28  19.00  30.00   90
  6  \w    -26.00  14.00   0.50    0.28    --  -50.28  19.00 -30.00   80
  7  \w    -54.00 -28.00   0.50    1.12    --  -90.00  57.00   0.00   52
  8  \w   -103.00 -18.00   0.50    1.12    --  -90.00  77.00-150.00  170
  9  \w    -22.00   4.00   0.50    0.28    --  -50.28  19.00-180.00   52
 10  \w    -93.00 -46.00   0.50    0.28    --  -50.28 134.00-172.00   94
 11  \w    -87.00 -62.00   0.50    0.28    --  -50.28 136.00   5.00   50
 12  \w    -81.00 -56.00   0.50    1.12    --  -90.00 136.00   5.00   50
 13  \w   -117.00 -91.00   0.50    0.28    --  -50.28-136.00 -58.00   52
 14  \w   -137.00-112.00   0.50    1.12    --  -90.00-136.00 -58.00   50
 15  \w   -160.00 -82.00   0.50    1.12    --  -90.00 -38.00   0.00  156
 16  \w   -118.00 -90.00   0.50    1.12    --  -90.00-134.00 120.00   56
 17  \w   -113.00 -68.00   0.50    0.28    --  -50.28-134.00 120.00   90
 18  \w   -122.00 -73.00   0.50    0.28    --  -50.28-125.00 150.00   98
 19  \w     37.00  62.00   0.50    1.12    --  108.40 -57.00 120.00   50
 20  \w     37.00  62.00   0.50    1.12    --  108.40 -57.00  60.00   50
 21  \w     43.00  93.00   0.50    1.12    --  108.40 -77.00 120.00  100
 22  \w     87.00 118.00   0.50    1.12    --  108.40-134.00 120.00   62
 23  \w     51.00  76.00   0.50    0.28    --   50.28-134.00 120.00   50
 24  \w     49.00  96.00   0.50    1.12    --  108.40 -99.00  30.00   94
 25  \w     46.00  77.50   0.50    1.12    --  108.40 -99.00   0.00   63
;
_diffrn_measurement_device 'four-circle diffractometer'
_diffrn_measurement_device_type 'XtaLAB Synergy, Dualflex, HyPix'
_diffrn_measurement_method '\w scans'
_diffrn_orient_matrix_type 'CrysAlisPro convention (1999,Acta A55,543-557)'
_diffrn_orient_matrix_UB_11 0.0014641000
_diffrn_orient_matrix_UB_12 -0.0051206000
_diffrn_orient_matrix_UB_13 0.1047636000
_diffrn_orient_matrix_UB_21 -0.1275195000
_diffrn_orient_matrix_UB_22 -0.0117621000
_diffrn_orient_matrix_UB_23 -0.0513834000
_diffrn_orient_matrix_UB_31 0.0198013000
_diffrn_orient_matrix_UB_32 -0.0751475000
_diffrn_orient_matrix_UB_33 0.0008424000
_diffrn_radiation_monochromator mirror
_diffrn_radiation_probe x-ray
_diffrn_radiation_type 'Cu K\a'
_diffrn_radiation_wavelength 1.54184
_diffrn_reflns_av_R_equivalents 0.0486
_diffrn_reflns_av_unetI/netI 0.0413
_diffrn_reflns_Laue_measured_fraction_full 0.974
_diffrn_reflns_Laue_measured_fraction_max 0.974
_diffrn_reflns_limit_h_max 15
_diffrn_reflns_limit_h_min -15
_diffrn_reflns_limit_k_max 18
_diffrn_reflns_limit_k_min -24
_diffrn_reflns_limit_l_max 17
_diffrn_reflns_limit_l_min -17
_diffrn_reflns_number 24181
_diffrn_reflns_point_group_measured_fraction_full 0.974
_diffrn_reflns_point_group_measured_fraction_max 0.974
_diffrn_reflns_theta_full 66.601
_diffrn_reflns_theta_max 66.601
_diffrn_reflns_theta_min 4.001
_diffrn_source 'micro-focus sealed X-ray tube'
_diffrn_source_type 'PhotonJet (Cu) X-ray Source'
_exptl_absorpt_coefficient_mu 8.788
_exptl_absorpt_correction_T_max 1.00000
_exptl_absorpt_correction_T_min 0.53389
_exptl_absorpt_correction_type multi-scan
_exptl_absorpt_process_details
;
CrysAlisPro 1.171.41.122a (Rigaku Oxford Diffraction, 2021)
Empirical absorption correction using spherical harmonics,
implemented in SCALE3 ABSPACK scaling algorithm.
;
_exptl_crystal_colour clear
_exptl_crystal_colour_lustre clear
_exptl_crystal_density_diffrn 1.514
_exptl_crystal_description block
_exptl_crystal_F_000 1632
_exptl_crystal_size_max 0.03
_exptl_crystal_size_mid 0.03
_exptl_crystal_size_min 0.02
_refine_diff_density_max 2.256
_refine_diff_density_min -0.616
_refine_diff_density_rms 0.099
_refine_ls_extinction_method none
_refine_ls_goodness_of_fit_ref 1.050
_refine_ls_hydrogen_treatment constr
_refine_ls_matrix_type full
_refine_ls_number_parameters 426
_refine_ls_number_reflns 6128
_refine_ls_number_restraints 0
_refine_ls_restrained_S_all 1.050
_refine_ls_R_factor_all 0.0383
_refine_ls_R_factor_gt 0.0355
_refine_ls_shift/su_max 0.001
_refine_ls_shift/su_mean 0.000
_refine_ls_structure_factor_coef Fsqd
_refine_ls_weighting_details 'w=1/[\s^2^(Fo^2^)+(0.0563P)^2^+3.0827P] where P=(Fo^2^+2Fc^2^)/3'
_refine_ls_weighting_scheme calc
_refine_ls_wR_factor_gt 0.0948
_refine_ls_wR_factor_ref 0.0967
_reflns_Friedel_coverage 0.000
_reflns_number_gt 5639
_reflns_number_total 6128
_reflns_threshold_expression 'I > 2\s(I)'
_cod_data_source_file d4sc07949c3.cif
_cod_data_source_block exp_8760_auto
_cod_depositor_comments 'Adding full bibliography for 1574113--1574118.cif.'
_cod_database_code 1574114
_shelx_shelxl_version_number 2018/3
_shelx_space_group_comment
;
The symmetry employed for this shelxl refinement is uniquely defined
by the following loop, which should always be used as a source of
symmetry information in preference to the above space-group names.
They are only intended as comments.
;
_shelx_estimated_absorpt_t_max 0.844
_shelx_estimated_absorpt_t_min 0.778
_reflns_odcompleteness_completeness 97.09
_reflns_odcompleteness_iscentric 1
_reflns_odcompleteness_theta 66.97
_olex2_refinement_description
;
1. Fixed Uiso
 At 1.2 times of:
  All C(H) groups
 At 1.5 times of:
  All C(H,H,H) groups
2.a Aromatic/amide H refined with riding coordinates:
 C007(H007), C008(H008), C00A(H00A), C00D(H00D), C00F(H00F), C00H(H00H),
 C00I(H00I), C00K(H00K), C00M(H00M), C00N(H00N), C00O(H00O), C00P(H00P),
 C00Q(H00Q), C00R(H00R), C00S(H00S), C00T(H00T), C00V(H00V), C00W(H00W),
 C00X(H00X), C00Y(H00Y), C00Z(H00Z), C010(H010), C011(H011), C012(H012),
 C013(H013), C014(H014), C015(H015), C016(H016)
2.b Idealised Me refined as rotating group:
 C018(H01A,H01B,H01C), C01B(H01D,H01E,H01F)
;
_olex2_submission_special_instructions 'No special instructions were received'
_oxdiff_exptl_absorpt_empirical_details
;
Empirical correction (ABSPACK) includes:
- Absorption correction using spherical harmonics
- Frame scaling
;
_oxdiff_exptl_absorpt_empirical_full_max 1.767
_oxdiff_exptl_absorpt_empirical_full_min 0.673

loop_
_space_group_symop_operation_xyz
'x, y, z'
'-x+1/2, y+1/2, -z+1/2'
'-x, -y, -z'
'x-1/2, -y-1/2, z-1/2'

loop_
_atom_site_label
_atom_site_type_symbol
_atom_site_fract_x
_atom_site_fract_y
_atom_site_fract_z
_atom_site_U_iso_or_equiv
_atom_site_adp_type
_atom_site_occupancy
_atom_site_site_symmetry_order
_atom_site_calc_flag
_atom_site_refinement_flags_posn
_atom_site_refinement_flags_adp
_atom_site_refinement_flags_occupancy
_atom_site_disorder_assembly
_atom_site_disorder_group
I001 I 0.48317(2) 0.58833(2) 0.43659(2) 0.02256(9) Uani 1 1 d . . . . .
Cu00 Cu 0.53906(4) 0.46260(2) 0.40776(3) 0.02096(13) Uani 1 1 d . . . . .
P003 P 0.72373(7) 0.47075(4) 0.44266(6) 0.01971(18) Uani 1 1 d . . . . .
P004 P 0.43793(7) 0.41251(4) 0.25561(6) 0.02029(19) Uani 1 1 d . . . . .
O005 O 0.6473(2) 0.33925(11) 0.33564(17) 0.0251(5) Uani 1 1 d . . . . .
C006 C 0.7437(3) 0.51219(16) 0.3411(2) 0.0219(7) Uani 1 1 d . . . . .
C007 C 0.8795(3) 0.53462(19) 0.7356(3) 0.0310(8) Uani 1 1 d . . . . .
H007 H 0.884205 0.520095 0.798613 0.037 Uiso 1 1 calc R U . . .
C008 C 0.3090(3) 0.32775(17) 0.3073(3) 0.0275(7) Uani 1 1 d . . . . .
H008 H 0.301292 0.365011 0.342935 0.033 Uiso 1 1 calc R U . . .
C009 C 0.8105(3) 0.51925(16) 0.5556(2) 0.0231(7) Uani 1 1 d . . . . .
C00A C 0.8150(3) 0.49941(18) 0.6483(3) 0.0270(7) Uani 1 1 d . . . . .
H00A H 0.773735 0.461829 0.651252 0.032 Uiso 1 1 calc R U . . .
C00B C 0.3763(3) 0.33188(16) 0.2581(2) 0.0241(7) Uani 1 1 d . . . . .
C00C C 0.3177(3) 0.45626(16) 0.1576(2) 0.0246(7) Uani 1 1 d . . . . .
C00D C 0.1394(3) 0.45822(19) 0.0089(3) 0.0309(8) Uani 1 1 d . . . . .
H00D H 0.078084 0.435150 -0.042030 0.037 Uiso 1 1 calc R U . . .
C00E C 0.5228(3) 0.39636(16) 0.1886(2) 0.0237(7) Uani 1 1 d . . . . .
C00F C 0.8695(3) 0.57530(17) 0.5527(3) 0.0280(7) Uani 1 1 d . . . . .
H00F H 0.866727 0.589325 0.490200 0.034 Uiso 1 1 calc R U . . .
C00G C 0.6249(3) 0.36349(16) 0.2401(2) 0.0244(7) Uani 1 1 d . . . . .
C00H C 0.8310(3) 0.49798(18) 0.3173(3) 0.0286(7) Uani 1 1 d . . . . .
H00H H 0.884500 0.465159 0.354881 0.034 Uiso 1 1 calc R U . . .
C00I C 0.4965(3) 0.41994(17) 0.0911(3) 0.0276(8) Uani 1 1 d . . . . .
H00I H 0.427181 0.441976 0.053610 0.033 Uiso 1 1 calc R U . . .
C00J C 0.7599(3) 0.33786(16) 0.4081(3) 0.0246(7) Uani 1 1 d . . . . .
C00K C 0.3190(3) 0.52490(17) 0.1573(2) 0.0265(7) Uani 1 1 d . . . . .
H00K H 0.380339 0.548140 0.207950 0.032 Uiso 1 1 calc R U . . .
C00L C 0.8082(3) 0.39462(17) 0.4648(2) 0.0231(7) Uani 1 1 d . . . . .
C00M C 0.1410(3) 0.52638(19) 0.0091(3) 0.0318(8) Uani 1 1 d . . . . .
H00M H 0.080541 0.550315 -0.041389 0.038 Uiso 1 1 calc R U . . .
C00N C 0.2529(3) 0.26945(19) 0.3047(3) 0.0334(8) Uani 1 1 d . . . . .
H00N H 0.205715 0.267185 0.337405 0.040 Uiso 1 1 calc R U . . .
C00O C 0.9325(3) 0.61103(19) 0.6408(3) 0.0332(8) Uani 1 1 d . . . . .
H00O H 0.972333 0.649349 0.638032 0.040 Uiso 1 1 calc R U . . .
C00P C 0.3895(4) 0.27631(17) 0.2085(3) 0.0331(8) Uani 1 1 d . . . . .
H00P H 0.435866 0.278445 0.174950 0.040 Uiso 1 1 calc R U . . .
C00Q C 0.2270(3) 0.42327(18) 0.0830(3) 0.0275(8) Uani 1 1 d . . . . .
H00Q H 0.225107 0.376274 0.082719 0.033 Uiso 1 1 calc R U . . .
C00R C 0.9287(3) 0.27596(19) 0.4974(3) 0.0350(9) Uani 1 1 d . . . . .
H00R H 0.969618 0.235842 0.508337 0.042 Uiso 1 1 calc R U . . .
C00S C 0.9372(3) 0.59076(18) 0.7322(3) 0.0333(9) Uani 1 1 d . . . . .
H00S H 0.979845 0.615203 0.792302 0.040 Uiso 1 1 calc R U . . .
C00T C 0.9189(3) 0.38974(18) 0.5389(3) 0.0278(7) Uani 1 1 d . . . . .
H00T H 0.954096 0.427294 0.579341 0.033 Uiso 1 1 calc R U . . .
N00U N 0.4588(4) 0.1800(2) 0.5408(3) 0.0636(12) Uani 1 1 d . . . . .
C00V C 0.6670(3) 0.56014(19) 0.2851(3) 0.0320(8) Uani 1 1 d . . . . .
H00V H 0.605742 0.569988 0.299154 0.038 Uiso 1 1 calc R U . . .
C00W C 0.9788(3) 0.33101(19) 0.5547(3) 0.0320(8) Uani 1 1 d . . . . .
H00W H 1.054362 0.328899 0.605231 0.038 Uiso 1 1 calc R U . . .
C00X C 0.6981(3) 0.35484(18) 0.1979(3) 0.0318(8) Uani 1 1 d . . . . .
H00X H 0.766994 0.332156 0.234372 0.038 Uiso 1 1 calc R U . . .
C00Y C 0.2305(3) 0.55985(19) 0.0827(3) 0.0322(8) Uani 1 1 d . . . . .
H00Y H 0.231760 0.606854 0.082518 0.039 Uiso 1 1 calc R U . . .
C00Z C 0.8183(3) 0.27910(18) 0.4234(3) 0.0327(8) Uani 1 1 d . . . . .
H00Z H 0.783229 0.241218 0.383740 0.039 Uiso 1 1 calc R U . . .
C010 C 0.7654(4) 0.57913(19) 0.1849(3) 0.0348(9) Uani 1 1 d . . . . .
H010 H 0.772254 0.601827 0.131522 0.042 Uiso 1 1 calc R U . . .
C011 C 0.6699(4) 0.37963(19) 0.1018(3) 0.0359(9) Uani 1 1 d . . . . .
H011 H 0.720225 0.374388 0.072766 0.043 Uiso 1 1 calc R U . . .
C012 C 0.2655(4) 0.21459(19) 0.2546(3) 0.0362(9) Uani 1 1 d . . . . .
H012 H 0.226384 0.174819 0.252204 0.043 Uiso 1 1 calc R U . . .
C013 C 0.5696(4) 0.41176(18) 0.0483(3) 0.0351(9) Uani 1 1 d . . . . .
H013 H 0.550384 0.428288 -0.017717 0.042 Uiso 1 1 calc R U . . .
C014 C 0.8412(4) 0.53113(19) 0.2394(3) 0.0359(9) Uani 1 1 d . . . . .
H014 H 0.901089 0.520529 0.223772 0.043 Uiso 1 1 calc R U . . .
C015 C 0.6789(4) 0.59390(19) 0.2088(3) 0.0380(10) Uani 1 1 d . . . . .
H015 H 0.626906 0.627662 0.172359 0.046 Uiso 1 1 calc R U . . .
C016 C 0.3348(4) 0.21782(19) 0.2082(3) 0.0403(10) Uani 1 1 d . . . . .
H016 H 0.345245 0.179711 0.175651 0.048 Uiso 1 1 calc R U . . .
C017 C 0.5135(4) 0.2075(2) 0.5109(3) 0.0454(11) Uani 1 1 d . . . . .
C018 C 0.5797(5) 0.2414(2) 0.4721(4) 0.0534(12) Uani 1 1 d . . . . .
H01A H 0.574206 0.218641 0.411430 0.080 Uiso 1 1 calc R U . . .
H01B H 0.658034 0.242076 0.523636 0.080 Uiso 1 1 calc R U . . .
H01C H 0.552460 0.286936 0.454679 0.080 Uiso 1 1 calc R U . . .
C019 C 0.6048(7) 0.7259(3) 0.3114(7) 0.083(2) Uani 1 1 d . . . . .
N01A N 0.5337(8) 0.7309(4) 0.2283(7) 0.126(3) Uani 1 1 d . . . . .
C01B C 0.6920(7) 0.7175(3) 0.4099(8) 0.100(3) Uani 1 1 d . . . . .
H01D H 0.763952 0.716253 0.407024 0.150 Uiso 1 1 calc R U . . .
H01E H 0.681069 0.675837 0.438357 0.150 Uiso 1 1 calc R U . . .
H01F H 0.691726 0.754442 0.452763 0.150 Uiso 1 1 calc R U . . .

loop_
_atom_site_aniso_label
_atom_site_aniso_U_11
_atom_site_aniso_U_22
_atom_site_aniso_U_33
_atom_site_aniso_U_23
_atom_site_aniso_U_13
_atom_site_aniso_U_12
I001 0.02792(15) 0.02237(13) 0.01979(13) 0.00104(7) 0.01279(10) 0.00080(7)
Cu00 0.0191(3) 0.0267(2) 0.0169(2) -0.00173(17) 0.0079(2) -0.00152(18)
P003 0.0174(4) 0.0250(4) 0.0167(4) 0.0012(3) 0.0076(3) -0.0002(3)
P004 0.0198(4) 0.0238(4) 0.0150(4) -0.0010(3) 0.0058(4) -0.0009(3)
O005 0.0233(13) 0.0307(12) 0.0196(11) 0.0006(9) 0.0080(10) 0.0006(10)
C006 0.0200(17) 0.0268(16) 0.0182(16) -0.0003(12) 0.0078(14) -0.0026(13)
C007 0.028(2) 0.045(2) 0.0190(17) -0.0007(14) 0.0096(16) 0.0066(16)
C008 0.0263(19) 0.0298(17) 0.0248(17) -0.0006(13) 0.0099(15) -0.0007(14)
C009 0.0183(17) 0.0280(16) 0.0202(17) -0.0010(12) 0.0060(14) 0.0022(13)
C00A 0.0238(19) 0.0358(18) 0.0212(17) 0.0009(14) 0.0099(15) 0.0014(15)
C00B 0.0243(18) 0.0254(16) 0.0178(16) 0.0001(12) 0.0053(14) -0.0030(13)
C00C 0.0243(18) 0.0312(17) 0.0191(16) 0.0025(13) 0.0106(15) 0.0024(14)
C00D 0.0231(19) 0.046(2) 0.0181(17) -0.0017(14) 0.0044(15) -0.0019(16)
C00E 0.0266(19) 0.0248(15) 0.0205(17) -0.0035(13) 0.0112(15) -0.0054(14)
C00F 0.0256(19) 0.0339(18) 0.0240(18) 0.0000(14) 0.0107(16) -0.0001(15)
C00G 0.0275(19) 0.0252(16) 0.0182(16) -0.0029(12) 0.0081(14) -0.0007(14)
C00H 0.0265(19) 0.0342(18) 0.0282(18) 0.0042(14) 0.0151(16) 0.0031(15)
C00I 0.032(2) 0.0316(18) 0.0192(17) 0.0004(13) 0.0115(16) -0.0004(15)
C00J 0.0252(19) 0.0300(17) 0.0223(17) 0.0048(13) 0.0139(15) 0.0035(14)
C00K 0.028(2) 0.0315(18) 0.0162(16) -0.0016(13) 0.0058(15) 0.0020(14)
C00L 0.0208(17) 0.0299(16) 0.0197(16) 0.0049(13) 0.0101(14) 0.0040(14)
C00M 0.029(2) 0.045(2) 0.0194(17) 0.0075(14) 0.0092(16) 0.0112(16)
C00N 0.028(2) 0.040(2) 0.032(2) 0.0028(15) 0.0140(17) -0.0053(16)
C00O 0.029(2) 0.0327(18) 0.034(2) -0.0056(16) 0.0109(17) -0.0045(16)
C00P 0.042(2) 0.0298(18) 0.0305(19) -0.0060(14) 0.0191(18) -0.0059(16)
C00Q 0.027(2) 0.0318(17) 0.0212(17) -0.0008(13) 0.0083(16) -0.0020(15)
C00R 0.034(2) 0.038(2) 0.038(2) 0.0118(16) 0.0209(19) 0.0122(17)
C00S 0.024(2) 0.044(2) 0.0264(19) -0.0111(15) 0.0054(17) 0.0029(15)
C00T 0.0253(19) 0.0351(18) 0.0244(17) 0.0041(14) 0.0124(15) -0.0002(15)
N00U 0.071(3) 0.055(2) 0.054(3) 0.0092(19) 0.018(2) -0.007(2)
C00V 0.0250(19) 0.042(2) 0.035(2) 0.0083(16) 0.0179(17) 0.0060(16)
C00W 0.025(2) 0.045(2) 0.0271(18) 0.0126(15) 0.0123(16) 0.0078(16)
C00X 0.034(2) 0.0352(19) 0.0276(19) -0.0015(14) 0.0152(17) 0.0047(16)
C00Y 0.038(2) 0.0340(19) 0.0229(18) 0.0039(14) 0.0122(17) 0.0071(16)
C00Z 0.037(2) 0.0298(18) 0.036(2) 0.0026(15) 0.0206(18) 0.0060(16)
C010 0.041(2) 0.043(2) 0.0262(19) 0.0061(15) 0.0202(19) -0.0037(17)
C011 0.040(2) 0.044(2) 0.032(2) -0.0030(16) 0.0236(19) -0.0018(18)
C012 0.039(2) 0.0337(19) 0.030(2) -0.0022(15) 0.0103(18) -0.0145(17)
C013 0.044(3) 0.039(2) 0.024(2) 0.0022(14) 0.0179(19) -0.0019(17)
C014 0.036(2) 0.045(2) 0.037(2) 0.0043(17) 0.0252(19) 0.0031(17)
C015 0.037(2) 0.043(2) 0.034(2) 0.0165(16) 0.0159(19) 0.0113(17)
C016 0.054(3) 0.0314(19) 0.036(2) -0.0095(16) 0.021(2) -0.0082(18)
C017 0.049(3) 0.035(2) 0.036(2) 0.0049(17) 0.005(2) 0.0005(19)
C018 0.059(3) 0.046(2) 0.050(3) 0.006(2) 0.020(2) 0.008(2)
C019 0.094(5) 0.061(3) 0.127(6) 0.044(4) 0.080(5) 0.037(4)
N01A 0.172(8) 0.113(5) 0.132(6) 0.058(5) 0.103(6) 0.091(5)
C01B 0.098(6) 0.058(4) 0.178(9) 0.023(4) 0.092(6) 0.008(4)

loop_
_atom_type_symbol
_atom_type_description
_atom_type_scat_dispersion_real
_atom_type_scat_dispersion_imag
_atom_type_scat_source
C C 0.0181 0.0091 'International Tables Vol C Tables 4.2.6.8 and 6.1.1.4'
H H 0.0000 0.0000 'International Tables Vol C Tables 4.2.6.8 and 6.1.1.4'
Cu Cu -1.9646 0.5888 'International Tables Vol C Tables 4.2.6.8 and 6.1.1.4'
I I -0.3257 6.8362 'International Tables Vol C Tables 4.2.6.8 and 6.1.1.4'
N N 0.0311 0.0180 'International Tables Vol C Tables 4.2.6.8 and 6.1.1.4'
O O 0.0492 0.0322 'International Tables Vol C Tables 4.2.6.8 and 6.1.1.4'
P P 0.2955 0.4335 'International Tables Vol C Tables 4.2.6.8 and 6.1.1.4'

loop_
_geom_angle_atom_site_label_1
_geom_angle_atom_site_label_2
_geom_angle_atom_site_label_3
_geom_angle
_geom_angle_site_symmetry_1
_geom_angle_site_symmetry_3
_geom_angle_publ_flag
Cu00 I001 Cu00 85.293(15) 3_666 . ?
I001 Cu00 I001 94.709(15) 3_666 . ?
P003 Cu00 I001 111.05(3) . 3_666 ?
P003 Cu00 I001 103.86(3) . . ?
P004 Cu00 I001 118.95(3) . . ?
P004 Cu00 I001 115.79(3) . 3_666 ?
P004 Cu00 P003 111.02(4) . . ?
C006 P003 Cu00 112.55(11) . . ?
C006 P003 C00L 102.96(15) . . ?
C009 P003 Cu00 115.03(12) . . ?
C009 P003 C006 103.60(15) . . ?
C009 P003 C00L 101.35(15) . . ?
C00L P003 Cu00 119.38(12) . . ?
C00B P004 Cu00 116.73(11) . . ?
C00B P004 C00C 101.64(16) . . ?
C00B P004 C00E 104.05(16) . . ?
C00C P004 Cu00 119.15(11) . . ?
C00E P004 Cu00 111.94(11) . . ?
C00E P004 C00C 101.17(16) . . ?
C00G O005 C00J 116.8(3) . . ?
C00H C006 P003 123.7(3) . . ?
C00V C006 P003 117.9(3) . . ?
C00V C006 C00H 118.4(3) . . ?
C00A C007 H007 119.6 . . ?
C00A C007 C00S 120.9(3) . . ?
C00S C007 H007 119.6 . . ?
C00B C008 H008 119.8 . . ?
C00N C008 H008 119.8 . . ?
C00N C008 C00B 120.3(3) . . ?
C00A C009 P003 118.0(3) . . ?
C00F C009 P003 123.0(3) . . ?
C00F C009 C00A 119.1(3) . . ?
C007 C00A C009 119.9(3) . . ?
C007 C00A H00A 120.1 . . ?
C009 C00A H00A 120.1 . . ?
C008 C00B P004 117.7(3) . . ?
C008 C00B C00P 119.3(3) . . ?
C00P C00B P004 122.9(3) . . ?
C00K C00C P004 118.4(3) . . ?
C00K C00C C00Q 119.0(3) . . ?
C00Q C00C P004 122.6(3) . . ?
C00M C00D H00D 119.9 . . ?
C00M C00D C00Q 120.1(3) . . ?
C00Q C00D H00D 119.9 . . ?
C00G C00E P004 118.6(2) . . ?
C00G C00E C00I 117.1(3) . . ?
C00I C00E P004 124.0(3) . . ?
C009 C00F H00F 119.7 . . ?
C009 C00F C00O 120.5(3) . . ?
C00O C00F H00F 119.7 . . ?
O005 C00G C00E 115.7(3) . . ?
C00X C00G O005 122.4(3) . . ?
C00X C00G C00E 121.9(3) . . ?
C006 C00H H00H 119.6 . . ?
C014 C00H C006 120.8(3) . . ?
C014 C00H H00H 119.6 . . ?
C00E C00I H00I 119.3 . . ?
C013 C00I C00E 121.4(4) . . ?
C013 C00I H00I 119.3 . . ?
C00L C00J O005 119.4(3) . . ?
C00Z C00J O005 118.4(3) . . ?
C00Z C00J C00L 122.1(3) . . ?
C00C C00K H00K 119.9 . . ?
C00C C00K C00Y 120.1(3) . . ?
C00Y C00K H00K 119.9 . . ?
C00J C00L P003 119.7(3) . . ?
C00T C00L P003 123.1(3) . . ?
C00T C00L C00J 117.1(3) . . ?
C00D C00M H00M 120.0 . . ?
C00D C00M C00Y 119.9(3) . . ?
C00Y C00M H00M 120.0 . . ?
C008 C00N H00N 119.9 . . ?
C012 C00N C008 120.1(4) . . ?
C012 C00N H00N 119.9 . . ?
C00F C00O H00O 120.0 . . ?
C00S C00O C00F 120.1(4) . . ?
C00S C00O H00O 120.0 . . ?
C00B C00P H00P 120.1 . . ?
C016 C00P C00B 119.9(4) . . ?
C016 C00P H00P 120.1 . . ?
C00C C00Q H00Q 119.7 . . ?
C00D C00Q C00C 120.7(3) . . ?
C00D C00Q H00Q 119.7 . . ?
C00W C00R H00R 120.0 . . ?
C00W C00R C00Z 120.0(3) . . ?
C00Z C00R H00R 120.0 . . ?
C007 C00S H00S 120.2 . . ?
C00O C00S C007 119.6(3) . . ?
C00O C00S H00S 120.2 . . ?
C00L C00T H00T 119.3 . . ?
C00W C00T C00L 121.4(3) . . ?
C00W C00T H00T 119.3 . . ?
C006 C00V H00V 119.8 . . ?
C006 C00V C015 120.5(4) . . ?
C015 C00V H00V 119.8 . . ?
C00R C00W C00T 120.1(4) . . ?
C00R C00W H00W 120.0 . . ?
C00T C00W H00W 120.0 . . ?
C00G C00X H00X 120.3 . . ?
C00G C00X C011 119.3(4) . . ?
C011 C00X H00X 120.3 . . ?
C00K C00Y H00Y 119.9 . . ?
C00M C00Y C00K 120.2(3) . . ?
C00M C00Y H00Y 119.9 . . ?
C00J C00Z C00R 119.4(4) . . ?
C00J C00Z H00Z 120.3 . . ?
C00R C00Z H00Z 120.3 . . ?
C014 C010 H010 120.5 . . ?
C014 C010 C015 118.9(3) . . ?
C015 C010 H010 120.5 . . ?
C00X C011 H011 119.8 . . ?
C013 C011 C00X 120.5(4) . . ?
C013 C011 H011 119.8 . . ?
C00N C012 H012 120.1 . . ?
C016 C012 C00N 119.8(3) . . ?
C016 C012 H012 120.1 . . ?
C00I C013 H013 120.1 . . ?
C011 C013 C00I 119.8(4) . . ?
C011 C013 H013 120.1 . . ?
C00H C014 H014 119.8 . . ?
C010 C014 C00H 120.5(4) . . ?
C010 C014 H014 119.8 . . ?
C00V C015 H015 119.6 . . ?
C010 C015 C00V 120.9(4) . . ?
C010 C015 H015 119.6 . . ?
C00P C016 H016 119.7 . . ?
C012 C016 C00P 120.6(4) . . ?
C012 C016 H016 119.7 . . ?
N00U C017 C018 179.1(5) . . ?
C017 C018 H01A 109.5 . . ?
C017 C018 H01B 109.5 . . ?
C017 C018 H01C 109.5 . . ?
H01A C018 H01B 109.5 . . ?
H01A C018 H01C 109.5 . . ?
H01B C018 H01C 109.5 . . ?
N01A C019 C01B 177.5(8) . . ?
C019 C01B H01D 109.5 . . ?
C019 C01B H01E 109.5 . . ?
C019 C01B H01F 109.5 . . ?
H01D C01B H01E 109.5 . . ?
H01D C01B H01F 109.5 . . ?
H01E C01B H01F 109.5 . . ?

loop_
_geom_bond_atom_site_label_1
_geom_bond_atom_site_label_2
_geom_bond_distance
_geom_bond_site_symmetry_2
_geom_bond_publ_flag
I001 Cu00 2.6511(5) 3_666 ?
I001 Cu00 2.7341(5) . ?
Cu00 P003 2.2875(10) . ?
Cu00 P004 2.2753(9) . ?
P003 C006 1.837(3) . ?
P003 C009 1.832(3) . ?
P003 C00L 1.848(3) . ?
P004 C00B 1.832(3) . ?
P004 C00C 1.837(3) . ?
P004 C00E 1.836(4) . ?
O005 C00G 1.393(4) . ?
O005 C00J 1.402(4) . ?
C006 C00H 1.389(5) . ?
C006 C00V 1.383(5) . ?
C007 H007 0.9500 . ?
C007 C00A 1.384(5) . ?
C007 C00S 1.385(6) . ?
C008 H008 0.9500 . ?
C008 C00B 1.388(5) . ?
C008 C00N 1.387(5) . ?
C009 C00A 1.400(5) . ?
C009 C00F 1.391(5) . ?
C00A H00A 0.9500 . ?
C00B C00P 1.393(5) . ?
C00C C00K 1.387(5) . ?
C00C C00Q 1.390(5) . ?
C00D H00D 0.9500 . ?
C00D C00M 1.377(5) . ?
C00D C00Q 1.385(5) . ?
C00E C00G 1.396(5) . ?
C00E C00I 1.402(5) . ?
C00F H00F 0.9500 . ?
C00F C00O 1.392(5) . ?
C00G C00X 1.384(5) . ?
C00H H00H 0.9500 . ?
C00H C014 1.388(5) . ?
C00I H00I 0.9500 . ?
C00I C013 1.389(6) . ?
C00J C00L 1.396(5) . ?
C00J C00Z 1.382(5) . ?
C00K H00K 0.9500 . ?
C00K C00Y 1.394(5) . ?
C00L C00T 1.394(5) . ?
C00M H00M 0.9500 . ?
C00M C00Y 1.380(6) . ?
C00N H00N 0.9500 . ?
C00N C012 1.384(6) . ?
C00O H00O 0.9500 . ?
C00O C00S 1.384(6) . ?
C00P H00P 0.9500 . ?
C00P C016 1.388(6) . ?
C00Q H00Q 0.9500 . ?
C00R H00R 0.9500 . ?
C00R C00W 1.377(6) . ?
C00R C00Z 1.389(6) . ?
C00S H00S 0.9500 . ?
C00T H00T 0.9500 . ?
C00T C00W 1.391(5) . ?
N00U C017 1.151(7) . ?
C00V H00V 0.9500 . ?
C00V C015 1.385(5) . ?
C00W H00W 0.9500 . ?
C00X H00X 0.9500 . ?
C00X C011 1.387(5) . ?
C00Y H00Y 0.9500 . ?
C00Z H00Z 0.9500 . ?
C010 H010 0.9500 . ?
C010 C014 1.373(6) . ?
C010 C015 1.382(6) . ?
C011 H011 0.9500 . ?
C011 C013 1.376(6) . ?
C012 H012 0.9500 . ?
C012 C016 1.377(6) . ?
C013 H013 0.9500 . ?
C014 H014 0.9500 . ?
C015 H015 0.9500 . ?
C016 H016 0.9500 . ?
C017 C018 1.424(8) . ?
C018 H01A 0.9800 . ?
C018 H01B 0.9800 . ?
C018 H01C 0.9800 . ?
C019 N01A 1.172(11) . ?
C019 C01B 1.408(12) . ?
C01B H01D 0.9800 . ?
C01B H01E 0.9800 . ?
C01B H01F 0.9800 . ?

loop_
_geom_torsion_atom_site_label_1
_geom_torsion_atom_site_label_2
_geom_torsion_atom_site_label_3
_geom_torsion_atom_site_label_4
_geom_torsion
_geom_torsion_site_symmetry_1
_geom_torsion_site_symmetry_2
_geom_torsion_site_symmetry_3
_geom_torsion_site_symmetry_4
_geom_torsion_publ_flag
Cu00 P003 C006 C00H -148.8(3) . . . . ?
Cu00 P003 C006 C00V 31.1(3) . . . . ?
Cu00 P003 C009 C00A 57.7(3) . . . . ?
Cu00 P003 C009 C00F -120.8(3) . . . . ?
Cu00 P003 C00L C00J 37.5(3) . . . . ?
Cu00 P003 C00L C00T -140.3(3) . . . . ?
Cu00 P004 C00B C008 54.3(3) . . . . ?
Cu00 P004 C00B C00P -129.2(3) . . . . ?
Cu00 P004 C00C C00K 28.3(3) . . . . ?
Cu00 P004 C00C C00Q -153.0(3) . . . . ?
Cu00 P004 C00E C00G 51.4(3) . . . . ?
Cu00 P004 C00E C00I -122.9(3) . . . . ?
P003 C006 C00H C014 179.9(3) . . . . ?
P003 C006 C00V C015 178.8(3) . . . . ?
P003 C009 C00A C007 180.0(3) . . . . ?
P003 C009 C00F C00O 178.8(3) . . . . ?
P003 C00L C00T C00W 178.5(3) . . . . ?
P004 C00B C00P C016 -176.0(3) . . . . ?
P004 C00C C00K C00Y 178.5(3) . . . . ?
P004 C00C C00Q C00D -178.4(3) . . . . ?
P004 C00E C00G O005 6.9(4) . . . . ?
P004 C00E C00G C00X -174.0(3) . . . . ?
P004 C00E C00I C013 173.5(3) . . . . ?
O005 C00G C00X C011 179.3(3) . . . . ?
O005 C00J C00L P003 -0.6(4) . . . . ?
O005 C00J C00L C00T 177.3(3) . . . . ?
O005 C00J C00Z C00R -177.7(3) . . . . ?
C006 P003 C009 C00A -179.1(3) . . . . ?
C006 P003 C009 C00F 2.5(3) . . . . ?
C006 P003 C00L C00J -88.0(3) . . . . ?
C006 P003 C00L C00T 94.2(3) . . . . ?
C006 C00H C014 C010 0.6(6) . . . . ?
C006 C00V C015 C010 1.9(6) . . . . ?
C008 C00B C00P C016 0.5(6) . . . . ?
C008 C00N C012 C016 0.7(6) . . . . ?
C009 P003 C006 C00H 86.4(3) . . . . ?
C009 P003 C006 C00V -93.8(3) . . . . ?
C009 P003 C00L C00J 165.0(3) . . . . ?
C009 P003 C00L C00T -12.8(3) . . . . ?
C009 C00F C00O C00S 0.2(6) . . . . ?
C00A C007 C00S C00O -1.5(6) . . . . ?
C00A C009 C00F C00O 0.3(5) . . . . ?
C00B P004 C00C C00K 158.1(3) . . . . ?
C00B P004 C00C C00Q -23.1(3) . . . . ?
C00B P004 C00E C00G -75.6(3) . . . . ?
C00B P004 C00E C00I 110.2(3) . . . . ?
C00B C008 C00N C012 1.3(6) . . . . ?
C00B C00P C016 C012 1.4(6) . . . . ?
C00C P004 C00B C008 -77.0(3) . . . . ?
C00C P004 C00B C00P 99.5(3) . . . . ?
C00C P004 C00E C00G 179.3(3) . . . . ?
C00C P004 C00E C00I 5.0(3) . . . . ?
C00C C00K C00Y C00M 0.2(6) . . . . ?
C00D C00M C00Y C00K -0.4(6) . . . . ?
C00E P004 C00B C008 178.2(3) . . . . ?
C00E P004 C00B C00P -5.3(3) . . . . ?
C00E P004 C00C C00K -94.8(3) . . . . ?
C00E P004 C00C C00Q 83.9(3) . . . . ?
C00E C00G C00X C011 0.2(5) . . . . ?
C00E C00I C013 C011 0.3(6) . . . . ?
C00F C009 C00A C007 -1.5(5) . . . . ?
C00F C00O C00S C007 0.4(6) . . . . ?
C00G O005 C00J C00L 84.8(4) . . . . ?
C00G O005 C00J C00Z -97.6(4) . . . . ?
C00G C00E C00I C013 -0.9(5) . . . . ?
C00G C00X C011 C013 -0.8(6) . . . . ?
C00H C006 C00V C015 -1.3(6) . . . . ?
C00I C00E C00G O005 -178.5(3) . . . . ?
C00I C00E C00G C00X 0.6(5) . . . . ?
C00J O005 C00G C00E -147.9(3) . . . . ?
C00J O005 C00G C00X 33.0(4) . . . . ?
C00J C00L C00T C00W 0.6(5) . . . . ?
C00K C00C C00Q C00D 0.4(5) . . . . ?
C00L P003 C006 C00H -18.9(3) . . . . ?
C00L P003 C006 C00V 160.9(3) . . . . ?
C00L P003 C009 C00A -72.6(3) . . . . ?
C00L P003 C009 C00F 109.0(3) . . . . ?
C00L C00J C00Z C00R -0.1(5) . . . . ?
C00L C00T C00W C00R -0.6(5) . . . . ?
C00M C00D C00Q C00C -0.5(6) . . . . ?
C00N C008 C00B P004 174.8(3) . . . . ?
C00N C008 C00B C00P -1.8(5) . . . . ?
C00N C012 C016 C00P -2.0(6) . . . . ?
C00Q C00C C00K C00Y -0.2(5) . . . . ?
C00Q C00D C00M C00Y 0.5(6) . . . . ?
C00S C007 C00A C009 2.1(5) . . . . ?
C00V C006 C00H C014 0.1(5) . . . . ?
C00W C00R C00Z C00J 0.2(5) . . . . ?
C00X C011 C013 C00I 0.6(6) . . . . ?
C00Z C00J C00L P003 -178.2(3) . . . . ?
C00Z C00J C00L C00T -0.3(5) . . . . ?
C00Z C00R C00W C00T 0.1(5) . . . . ?
C014 C010 C015 C00V -1.3(7) . . . . ?
C015 C010 C014 C00H 0.0(6) . . . . ?
